data_4321319
loop_
_publ_author_name
'Yong Cui'
'Gang Chen'
'Jin Ren'
'Yitai Qian'
'Jinshun Huang'

_publ_section_title
;
 Syntheses, Structures and Magnetic Behaviors of Di- and Trinuclear
 Pivalate Complexes Containing Both Cobalt(II) and Lanthanide(III) Ions
;
_journal_name_full 'Inorganic Chemistry'
_journal_page_first 4165
_journal_page_last 4168
_journal_paper_doi 10.1021/ic000230e
_journal_volume 39
_journal_year 2000
_chemical_formula_sum 'C38.5 H57.5 Co Gd N1.5 O11'
_chemical_formula_weight 933.54
_chemical_name_systematic
;

 ?

;
_space_group_IT_number 2
_symmetry_cell_setting triclinic
_symmetry_space_group_name_Hall '-P 1'
_symmetry_space_group_name_H-M 'P -1'
_atom_sites_solution_hydrogens geom
_atom_sites_solution_primary direct
_atom_sites_solution_secondary difmap
_audit_creation_method SHELXL
_cell_angle_alpha 111.606(2)
_cell_angle_beta 93.393(3)
_cell_angle_gamma 102.323(3)
_cell_formula_units_Z 2
_cell_length_a 12.2338(2)
_cell_length_b 13.3670(3)
_cell_length_c 15.0987(3)
_cell_measurement_reflns_used 5923
_cell_measurement_temperature 293(2)
_cell_measurement_theta_max 23.28
_cell_measurement_theta_min 1.69
_cell_volume 2216.76(9)
_computing_cell_refinement 'Siemens SMART & SAINT'
_computing_data_collection 'Siemens SMART'
_computing_data_reduction 'Siemens XPREP'
_computing_molecular_graphics 'Bruker SHELXTL'
_computing_publication_material 'Bruker SHELXTL'
_computing_structure_refinement 'Siemens SHELXTL'
_computing_structure_solution 'Siemens SHELXTL'
_diffrn_ambient_temperature 293(2)
_diffrn_measurement_device 'Siemens SMART CCD'
_diffrn_radiation_monochromator graphite
_diffrn_radiation_source 'fine-focus sealed tube'
_diffrn_radiation_type MoK\a
_diffrn_radiation_wavelength 0.71073
_diffrn_reflns_av_R_equivalents 0.0261
_diffrn_reflns_av_sigmaI/netI 0.0584
_diffrn_reflns_limit_h_max 13
_diffrn_reflns_limit_h_min -13
_diffrn_reflns_limit_k_max 14
_diffrn_reflns_limit_k_min -14
_diffrn_reflns_limit_l_max 16
_diffrn_reflns_limit_l_min -8
_diffrn_reflns_number 8697
_diffrn_reflns_theta_max 23.28
_diffrn_reflns_theta_min 1.69
_diffrn_standards_decay_% none
_diffrn_standards_interval_count none
_diffrn_standards_interval_time none
_diffrn_standards_number none
_exptl_absorpt_coefficient_mu 1.910
_exptl_absorpt_correction_T_max 1.0000
_exptl_absorpt_correction_T_min .7955
_exptl_absorpt_correction_type empirical
_exptl_absorpt_process_details 'SADABS (Sheldrick, 1996)'
_exptl_crystal_colour red-brown
_exptl_crystal_density_diffrn 1.399
_exptl_crystal_description prism
_exptl_crystal_F_000 956
_exptl_crystal_size_max .20
_exptl_crystal_size_mid .20
_exptl_crystal_size_min .15
_refine_diff_density_max 0.910
_refine_diff_density_min -1.159
_refine_diff_density_rms 0.109
_refine_ls_extinction_method none
_refine_ls_goodness_of_fit_gt 1.110
_refine_ls_goodness_of_fit_ref 1.054
_refine_ls_hydrogen_treatment mixed
_refine_ls_matrix_type full
_refine_ls_number_parameters 444
_refine_ls_number_reflns 6144
_refine_ls_number_restraints 45
_refine_ls_restrained_S_all 1.057
_refine_ls_restrained_S_obs 1.114
_refine_ls_R_factor_all 0.0540
_refine_ls_R_factor_gt 0.0441
_refine_ls_shift/su_max -0.003
_refine_ls_shift/su_mean 0.000
_refine_ls_structure_factor_coef Fsqd
_refine_ls_weighting_details 'calc w=1/[\s^2^(Fo^2^)+(0.0754P)^2^+0.0601P] where P=(Fo^2^+2Fc^2^)/3'
_refine_ls_weighting_scheme calc
_refine_ls_wR_factor_gt 0.1190
_refine_ls_wR_factor_ref 0.1243
_reflns_number_gt 5135
_reflns_number_total 6144
_reflns_threshold_expression >2sigma(I)
_cod_data_source_file ic000230e_2.cif
_cod_data_source_block 2
_cod_original_cell_volume 2216.76(8)
_cod_original_formula_sum 'C38.50 H57.50 Co Gd N1.50 O11'
_cod_database_code 4321319

loop_
_symmetry_equiv_pos_as_xyz
'x, y, z'
'-x, -y, -z'

loop_
_atom_site_label
_atom_site_type_symbol
_atom_site_fract_x
_atom_site_fract_y
_atom_site_fract_z
_atom_site_U_iso_or_equiv
_atom_site_adp_type
_atom_site_occupancy
_atom_site_calc_flag
_atom_site_refinement_flags
_atom_site_disorder_group
Gd Gd 0.17080(3) 0.19229(2) 0.14510(2) 0.03871(14) Uani 1 d . .
Co Co 0.28616(8) 0.46364(7) 0.38770(6) 0.0483(2) Uani 1 d . .
O1 O -0.0306(3) 0.1106(4) 0.0837(3) 0.0507(11) Uani 1 d . .
O11 O 0.3345(4) 0.3318(4) 0.2085(4) 0.0648(14) Uani 1 d . .
O12 O 0.4237(5) 0.4828(4) 0.3285(4) 0.0725(15) Uani 1 d . .
O21 O 0.1495(4) 0.2025(4) 0.3005(3) 0.0618(13) Uani 1 d . .
O22 O 0.2356(4) 0.3451(4) 0.4335(3) 0.0590(13) Uani 1 d . .
O31 O 0.0998(4) 0.3507(4) 0.2075(4) 0.0618(13) Uani 1 d . .
O32 O 0.1742(5) 0.5100(4) 0.3267(4) 0.0714(15) Uani 1 d . .
O41 O 0.1807(5) 0.0948(4) -0.0264(3) 0.0678(15) Uani 1 d . .
O42 O 0.1759(6) 0.2651(5) 0.0201(4) 0.094(2) Uani 1 d . .
O51 O 0.1410(4) -0.0081(4) 0.1113(3) 0.0506(11) Uani 1 d . .
O52 O 0.3106(4) 0.1001(4) 0.1661(4) 0.0645(14) Uani 1 d . .
N1 N 0.3483(4) 0.5986(4) 0.5169(4) 0.0464(13) Uani 1 d . .
N2 N 0.5158(16) 0.1418(15) 0.5990(12) 0.192(6) Uiso 0.89 d P .
C11 C 0.4140(6) 0.4151(6) 0.2438(5) 0.050(2) Uani 1 d . .
C12 C 0.5021(6) 0.4414(7) 0.1838(6) 0.064(2) Uani 1 d . .
C13 C 0.4595(9) 0.5079(10) 0.1378(8) 0.113(4) Uani 1 d . .
H13A H 0.3868(9) 0.4665(10) 0.0998(8) 0.170 Uiso 1 calc R .
H13B H 0.5114(9) 0.5249(10) 0.0971(8) 0.170 Uiso 1 calc R .
H13C H 0.4524(9) 0.5758(10) 0.1865(8) 0.170 Uiso 1 calc R .
C14 C 0.6158(8) 0.5018(10) 0.2444(8) 0.117(4) Uani 1 d . .
H14A H 0.6407(8) 0.4558(10) 0.2731(8) 0.176 Uiso 1 calc R .
H14B H 0.6102(8) 0.5697(10) 0.2941(8) 0.176 Uiso 1 calc R .
H14C H 0.6692(8) 0.5188(10) 0.2047(8) 0.176 Uiso 1 calc R .
C15 C 0.5110(11) 0.3310(10) 0.1055(8) 0.135(5) Uani 1 d . .
H15A H 0.5389(11) 0.2875(10) 0.1356(8) 0.202 Uiso 1 calc R .
H15B H 0.5621(11) 0.3467(10) 0.0637(8) 0.202 Uiso 1 calc R .
H15C H 0.4376(11) 0.2903(10) 0.0686(8) 0.202 Uiso 1 calc R .
C21 C 0.1811(5) 0.2462(6) 0.3893(5) 0.045(2) Uani 1 d . .
C22 C 0.1505(7) 0.1769(6) 0.4490(5) 0.063(2) Uani 1 d . .
C23 C 0.0267(11) 0.1579(12) 0.4524(11) 0.152(6) Uani 1 d . .
H23A H -0.0139(11) 0.1244(12) 0.3880(11) 0.228 Uiso 1 calc R .
H23B H 0.0094(11) 0.2277(12) 0.4861(11) 0.228 Uiso 1 calc R .
H23C H 0.0049(11) 0.1093(12) 0.4855(11) 0.228 Uiso 1 calc R .
C24 C 0.1691(11) 0.0631(9) 0.3969(8) 0.124(4) Uani 1 d . .
H24A H 0.1248(11) 0.0293(9) 0.3338(8) 0.186 Uiso 1 calc R .
H24B H 0.1465(11) 0.0177(9) 0.4325(8) 0.186 Uiso 1 calc R .
H24C H 0.2478(11) 0.0698(9) 0.3911(8) 0.186 Uiso 1 calc R .
C25 C 0.2186(12) 0.2285(10) 0.5458(8) 0.150(6) Uani 1 d . .
H25A H 0.2975(12) 0.2390(10) 0.5399(8) 0.225 Uiso 1 calc R .
H25B H 0.1991(12) 0.1808(10) 0.5800(8) 0.225 Uiso 1 calc R .
H25C H 0.2036(12) 0.2991(10) 0.5806(8) 0.225 Uiso 1 calc R .
C31 C 0.1096(6) 0.4511(6) 0.2479(5) 0.050(2) Uani 1 d . .
C32 C 0.0478(7) 0.5110(7) 0.2036(6) 0.075(2) Uani 1 d D .
C33 C -0.0118(17) 0.5848(16) 0.2845(13) 0.086(6) Uiso 0.50 d PD 1
C34 C 0.1311(25) 0.5862(27) 0.1683(25) 0.144(12) Uiso 0.50 d PD 1
C35 C -0.0429(18) 0.4265(17) 0.1174(15) 0.094(7) Uiso 0.50 d PD 1
C33A C 0.0469(26) 0.6264(18) 0.2749(19) 0.137(10) Uiso 0.50 d PD 2
C34A C 0.1279(21) 0.5351(25) 0.1308(19) 0.117(9) Uiso 0.50 d PD 2
C35A C -0.0747(18) 0.4385(22) 0.1557(21) 0.121(9) Uiso 0.50 d PD 2
C41 C 0.1841(6) 0.1770(6) -0.0454(5) 0.055(2) Uani 1 d . .
C42 C 0.1970(7) 0.1748(6) -0.1453(5) 0.064(2) Uani 1 d D .
C43 C 0.1916(20) 0.2888(15) -0.1497(16) 0.103(6) Uiso 0.50 d PD 1
C44 C 0.3227(15) 0.1741(19) -0.1583(16) 0.105(7) Uiso 0.50 d PD 1
C45 C 0.1280(19) 0.0635(16) -0.2226(14) 0.102(6) Uiso 0.50 d PD 1
C43A C 0.2808(22) 0.2747(19) -0.1462(19) 0.133(9) Uiso 0.50 d PD 2
C44A C 0.2110(23) 0.0573(16) -0.2095(17) 0.120(8) Uiso 0.50 d PD 2
C45A C 0.0767(17) 0.1633(22) -0.1951(18) 0.126(8) Uiso 0.50 d PD 2
C51 C 0.2464(6) 0.0034(6) 0.1306(5) 0.051(2) Uani 1 d . .
C52 C 0.2962(7) -0.0950(6) 0.1091(6) 0.073(2) Uani 1 d D .
C53 C 0.4087(17) -0.0698(19) 0.0615(16) 0.104(7) Uiso 0.50 d PD 1
C54 C 0.3262(20) -0.1050(18) 0.2085(13) 0.100(6) Uiso 0.50 d PD 1
C55 C 0.2203(14) -0.2041(12) 0.0386(12) 0.070(4) Uiso 0.50 d PD 1
C53A C 0.3055(26) -0.1350(25) 0.0014(15) 0.148(10) Uiso 0.50 d PD 2
C54A C 0.3951(19) -0.0726(22) 0.1873(17) 0.119(8) Uiso 0.50 d PD 2
C55A C 0.2008(20) -0.1977(19) 0.1046(21) 0.126(8) Uiso 0.50 d PD 2
C61 C 0.4584(6) 0.6416(6) 0.5383(5) 0.060(2) Uani 1 d . .
H61A H 0.5036(6) 0.6112(6) 0.4936(5) 0.073 Uiso 1 calc R .
C62 C 0.5114(6) 0.7303(7) 0.6244(6) 0.068(2) Uani 1 d . .
H62A H 0.5897(6) 0.7573(7) 0.6368(6) 0.082 Uiso 1 calc R .
C63 C 0.4473(7) 0.7752(7) 0.6881(6) 0.074(2) Uani 1 d . .
H63A H 0.4812(7) 0.8335(7) 0.7462(6) 0.088 Uiso 1 calc R .
C64 C 0.3300(6) 0.7360(6) 0.6688(5) 0.053(2) Uani 1 d . .
C65 C 0.2585(8) 0.7826(7) 0.7328(6) 0.076(2) Uani 1 d . .
H65A H 0.2892(8) 0.8436(7) 0.7900(6) 0.091 Uiso 1 calc R .
C66 C 0.1449(8) 0.7390(8) 0.7113(7) 0.090(3) Uani 1 d . .
H66A H 0.0978(8) 0.7687(8) 0.7544(7) 0.108 Uiso 1 calc R .
C67 C 0.1000(7) 0.6511(8) 0.6257(7) 0.086(3) Uani 1 d . .
H67A H 0.0218(7) 0.6230(8) 0.6113(7) 0.103 Uiso 1 calc R .
C68 C 0.1647(6) 0.6033(6) 0.5614(5) 0.064(2) Uani 1 d . .
H68A H 0.1313(6) 0.5435(6) 0.5040(5) 0.077 Uiso 1 calc R .
C69 C 0.2830(5) 0.6451(5) 0.5821(4) 0.045(2) Uani 1 d . .
C71 C 0.6109(16) 0.1888(15) 0.5833(13) 0.167(6) Uiso 1 d . .
C72 C 0.3317(13) -0.1434(13) 0.4827(12) 0.144(5) Uiso 1 d . .
C73 C 0.3656(14) -0.0335(15) 0.5516(12) 0.165(6) Uiso 1.04 d P .
C74 C 0.4707(12) 0.0228(12) 0.5340(9) 0.125(4) Uiso 1 d . .

loop_
_atom_site_aniso_label
_atom_site_aniso_U_11
_atom_site_aniso_U_22
_atom_site_aniso_U_33
_atom_site_aniso_U_23
_atom_site_aniso_U_13
_atom_site_aniso_U_12
Gd 0.0416(2) 0.0316(2) 0.0321(2) 0.00626(14) -0.00177(13) 0.00056(13)
Co 0.0540(6) 0.0389(5) 0.0370(5) 0.0054(4) -0.0012(4) 0.0006(4)
O1 0.037(2) 0.047(3) 0.053(3) 0.006(2) -0.002(2) 0.006(2)
O11 0.046(3) 0.053(3) 0.076(4) 0.018(3) -0.002(3) -0.011(2)
O12 0.079(4) 0.064(3) 0.050(3) 0.002(3) 0.021(3) 0.003(3)
O21 0.079(4) 0.055(3) 0.041(3) 0.014(2) 0.004(2) 0.005(3)
O22 0.065(3) 0.049(3) 0.049(3) 0.013(2) 0.002(2) -0.002(3)
O31 0.072(3) 0.041(3) 0.060(3) 0.008(3) 0.003(3) 0.013(2)
O32 0.090(4) 0.053(3) 0.052(3) 0.007(3) -0.022(3) 0.012(3)
O41 0.106(4) 0.048(3) 0.045(3) 0.018(3) 0.013(3) 0.010(3)
O42 0.173(7) 0.061(4) 0.056(3) 0.025(3) 0.030(4) 0.042(4)
O51 0.043(3) 0.043(3) 0.061(3) 0.019(2) -0.005(2) 0.008(2)
O52 0.047(3) 0.045(3) 0.079(4) 0.009(3) -0.023(3) 0.002(2)
N1 0.043(3) 0.041(3) 0.038(3) 0.003(3) -0.003(2) 0.000(3)
C11 0.045(4) 0.041(4) 0.055(5) 0.012(4) 0.006(3) 0.002(3)
C12 0.051(5) 0.079(6) 0.056(5) 0.025(4) 0.017(4) 0.003(4)
C13 0.117(9) 0.139(10) 0.101(8) 0.072(8) 0.028(7) 0.017(8)
C14 0.072(7) 0.139(10) 0.106(8) 0.039(8) 0.014(6) -0.029(7)
C15 0.154(11) 0.135(11) 0.090(8) 0.010(7) 0.063(8) 0.035(9)
C21 0.040(4) 0.047(4) 0.045(4) 0.015(4) 0.006(3) 0.009(3)
C22 0.073(5) 0.060(5) 0.047(4) 0.025(4) 0.002(4) -0.007(4)
C23 0.126(11) 0.195(15) 0.174(13) 0.134(13) 0.041(9) 0.001(10)
C24 0.187(13) 0.089(8) 0.106(9) 0.055(7) 0.015(8) 0.026(8)
C25 0.208(14) 0.128(10) 0.078(8) 0.058(8) -0.041(8) -0.045(10)
C31 0.055(4) 0.041(4) 0.047(4) 0.015(4) 0.000(3) 0.007(3)
C32 0.087(6) 0.059(5) 0.063(5) 0.009(4) -0.015(4) 0.026(5)
C41 0.063(5) 0.047(5) 0.045(4) 0.016(4) 0.001(3) -0.001(4)
C42 0.080(6) 0.062(5) 0.044(4) 0.021(4) 0.013(4) 0.003(4)
C51 0.056(5) 0.043(4) 0.043(4) 0.011(3) -0.010(3) 0.006(3)
C52 0.081(6) 0.044(5) 0.077(6) 0.011(4) -0.024(5) 0.015(4)
C61 0.045(4) 0.061(5) 0.063(5) 0.012(4) 0.006(4) 0.011(4)
C62 0.040(4) 0.068(5) 0.066(5) 0.000(4) -0.014(4) 0.003(4)
C63 0.072(6) 0.064(5) 0.049(5) -0.007(4) -0.014(4) 0.004(4)
C64 0.051(4) 0.047(4) 0.044(4) 0.004(3) 0.001(3) 0.003(3)
C65 0.084(6) 0.063(5) 0.054(5) -0.003(4) 0.011(4) 0.013(5)
C66 0.085(7) 0.086(7) 0.079(6) 0.009(5) 0.036(5) 0.022(6)
C67 0.051(5) 0.089(7) 0.088(7) 0.008(6) 0.019(5) 0.002(5)
C68 0.048(4) 0.060(5) 0.055(5) 0.000(4) 0.006(4) -0.003(4)
C69 0.047(4) 0.044(4) 0.039(4) 0.010(3) 0.004(3) 0.010(3)

loop_
_atom_type_symbol
_atom_type_description
_atom_type_scat_dispersion_real
_atom_type_scat_dispersion_imag
_atom_type_scat_source
C C 0.0033 0.0016 'International Tables Vol C Tables 4.2.6.8 and 6.1.1.4'
H H 0.0000 0.0000 'International Tables Vol C Tables 4.2.6.8 and 6.1.1.4'
N N 0.0061 0.0033 'International Tables Vol C Tables 4.2.6.8 and 6.1.1.4'
O O 0.0106 0.0060 'International Tables Vol C Tables 4.2.6.8 and 6.1.1.4'
Co Co 0.3494 0.9721 'International Tables Vol C Tables 4.2.6.8 and 6.1.1.4'
Gd Gd -0.1653 3.9035 'International Tables Vol C Tables 4.2.6.8 and 6.1.1.4'

loop_
_geom_angle_atom_site_label_1
_geom_angle_atom_site_label_2
_geom_angle_atom_site_label_3
_geom_angle
_geom_angle_site_symmetry_1
_geom_angle_site_symmetry_3
_geom_angle_publ_flag
O11 Gd O21 88.9(2) . . ?
O11 Gd O31 78.3(2) . . ?
O21 Gd O31 78.2(2) . . ?
O11 Gd O52 75.6(2) . . ?
O21 Gd O52 81.4(2) . . ?
O31 Gd O52 146.9(2) . . ?
O11 Gd O42 81.0(2) . . ?
O21 Gd O42 153.3(2) . . ?
O31 Gd O42 75.6(2) . . ?
O52 Gd O42 119.2(2) . . ?
O11 Gd O1 156.6(2) . . ?
O21 Gd O1 93.6(2) . . ?
O31 Gd O1 79.4(2) . . ?
O52 Gd O1 127.8(2) . . ?
O42 Gd O1 86.5(2) . . ?
O11 Gd O41 106.7(2) . . ?
O21 Gd O41 154.2(2) . . ?
O31 Gd O41 124.4(2) . . ?
O52 Gd O41 82.8(2) . . ?
O42 Gd O41 51.9(2) . . ?
O1 Gd O41 80.3(2) . . ?
O11 Gd O51 128.7(2) . . ?
O21 Gd O51 82.3(2) . . ?
O31 Gd O51 146.3(2) . . ?
O52 Gd O51 53.12(15) . . ?
O42 Gd O51 123.1(2) . . ?
O1 Gd O51 74.73(14) . . ?
O41 Gd O51 71.9(2) . . ?
O11 Gd C51 102.0(2) . . ?
O21 Gd C51 83.0(2) . . ?
O31 Gd C51 161.2(2) . . ?
O52 Gd C51 26.4(2) . . ?
O42 Gd C51 123.2(2) . . ?
O1 Gd C51 101.4(2) . . ?
O41 Gd C51 73.8(2) . . ?
O51 Gd C51 26.8(2) . . ?
O11 Gd C41 93.6(2) . . ?
O21 Gd C41 177.0(2) . . ?
O31 Gd C41 100.7(2) . . ?
O52 Gd C41 100.8(2) . . ?
O42 Gd C41 26.3(2) . . ?
O1 Gd C41 83.5(2) . . ?
O41 Gd C41 25.7(2) . . ?
O51 Gd C41 97.4(2) . . ?
C51 Gd C41 98.0(2) . . ?
O11 Gd Co 43.31(14) . . ?
O21 Gd Co 54.45(12) . . ?
O31 Gd Co 50.88(12) . . ?
O52 Gd Co 96.07(11) . . ?
O42 Gd Co 103.65(14) . . ?
O1 Gd Co 122.74(11) . . ?
O41 Gd Co 148.05(12) . . ?
O51 Gd Co 131.82(10) . . ?
C51 Gd Co 116.97(13) . . ?
C41 Gd Co 126.96(15) . . ?
O32 Co O22 118.9(2) . . ?
O32 Co O12 107.8(2) . . ?
O22 Co O12 124.1(2) . . ?
O32 Co N1 103.4(2) . . ?
O22 Co N1 100.9(2) . . ?
O12 Co N1 96.1(2) . . ?
O32 Co Gd 79.45(15) . . ?
O22 Co Gd 76.36(14) . . ?
O12 Co Gd 84.23(15) . . ?
N1 Co Gd 176.8(2) . . ?
C11 O11 Gd 172.3(5) . . ?
C11 O12 Co 113.8(4) . . ?
C21 O21 Gd 150.9(4) . . ?
C21 O22 Co 131.0(4) . . ?
C31 O31 Gd 153.7(5) . . ?
C31 O32 Co 125.8(5) . . ?
C41 O41 Gd 94.1(4) . . ?
C41 O42 Gd 95.1(4) . . ?
C51 O51 Gd 91.5(4) . . ?
C51 O52 Gd 96.2(4) . . ?
C61 N1 C69 117.5(6) . . ?
C61 N1 Co 118.1(5) . . ?
C69 N1 Co 124.4(4) . . ?
C71 N2 C74 114.6(17) . . ?
O11 C11 O12 121.8(6) . . ?
O11 C11 C12 120.7(7) . . ?
O12 C11 C12 117.4(6) . . ?
C13 C12 C14 112.0(8) . . ?
C13 C12 C11 106.1(7) . . ?
C14 C12 C11 111.5(7) . . ?
C13 C12 C15 109.5(9) . . ?
C14 C12 C15 109.2(9) . . ?
C11 C12 C15 108.5(7) . . ?
O21 C21 O22 123.8(6) . . ?
O21 C21 C22 119.0(6) . . ?
O22 C21 C22 117.2(6) . . ?
C25 C22 C23 112.6(10) . . ?
C25 C22 C24 109.3(9) . . ?
C23 C22 C24 105.3(9) . . ?
C25 C22 C21 112.1(7) . . ?
C23 C22 C21 108.4(7) . . ?
C24 C22 C21 108.9(7) . . ?
O31 C31 O32 122.3(6) . . ?
O31 C31 C32 121.2(6) . . ?
O32 C31 C32 116.4(6) . . ?
C31 C32 C33A 112.7(12) . . ?
C31 C32 C34 110.3(15) . . ?
C31 C32 C35 110.5(10) . . ?
C34 C32 C35 109.3(17) . . ?
C31 C32 C35A 110.5(12) . . ?
C33A C32 C35A 111.5(17) . . ?
C31 C32 C33 107.5(9) . . ?
C34 C32 C33 109.6(17) . . ?
C35 C32 C33 109.7(13) . . ?
C31 C32 C34A 102.9(12) . . ?
C33A C32 C34A 104.0(17) . . ?
C35A C32 C34A 114.8(16) . . ?
O41 C41 O42 118.6(7) . . ?
O41 C41 C42 121.9(7) . . ?
O42 C41 C42 119.4(7) . . ?
O41 C41 Gd 60.2(4) . . ?
O42 C41 Gd 58.6(4) . . ?
C42 C41 Gd 176.6(5) . . ?
C43A C42 C41 114.3(12) . . ?
C41 C42 C45 110.5(10) . . ?
C43A C42 C45A 110.9(15) . . ?
C41 C42 C45A 106.8(11) . . ?
C41 C42 C43 110.6(10) . . ?
C45 C42 C43 121.9(13) . . ?
C41 C42 C44 106.7(10) . . ?
C45 C42 C44 104.1(13) . . ?
C43 C42 C44 101.5(12) . . ?
C43A C42 C44A 117.4(16) . . ?
C41 C42 C44A 108.0(11) . . ?
C45A C42 C44A 97.9(14) . . ?
O52 C51 O51 118.5(6) . . ?
O52 C51 C52 119.6(6) . . ?
O51 C51 C52 121.8(6) . . ?
O52 C51 Gd 57.4(3) . . ?
O51 C51 Gd 61.7(3) . . ?
C52 C51 Gd 170.4(5) . . ?
C51 C52 C55 115.0(8) . . ?
C51 C52 C53A 105.4(13) . . ?
C51 C52 C54A 111.5(11) . . ?
C53A C52 C54A 123.2(17) . . ?
C51 C52 C55A 108.5(12) . . ?
C53A C52 C55A 97.9(15) . . ?
C54A C52 C55A 108.9(15) . . ?
C51 C52 C54 107.0(10) . . ?
C55 C52 C54 109.5(11) . . ?
C51 C52 C53 107.1(10) . . ?
C55 C52 C53 107.0(12) . . ?
C54 C52 C53 111.3(13) . . ?
N1 C61 C62 123.8(7) . . ?
C63 C62 C61 118.5(7) . . ?
C62 C63 C64 120.8(7) . . ?
C63 C64 C69 117.6(7) . . ?
C63 C64 C65 122.9(7) . . ?
C69 C64 C65 119.5(7) . . ?
C66 C65 C64 120.2(8) . . ?
C65 C66 C67 119.6(8) . . ?
C68 C67 C66 122.7(8) . . ?
C67 C68 C69 119.3(7) . . ?
N1 C69 C64 121.8(6) . . ?
N1 C69 C68 119.5(6) . . ?
C64 C69 C68 118.7(6) . . ?
N2 C71 C72 126.5(20) . 2_656 ?
C71 C72 C73 125.3(17) 2_656 . ?
C72 C73 C74 109.5(15) . . ?
C74 C74 C73 125.5(19) 2_656 . ?
C74 C74 N2 118.5(18) 2_656 . ?
C73 C74 N2 116.0(13) . . ?

loop_
_geom_bond_atom_site_label_1
_geom_bond_atom_site_label_2
_geom_bond_distance
_geom_bond_site_symmetry_2
_geom_bond_publ_flag
Gd O11 2.295(4) . ?
Gd O21 2.333(5) . ?
Gd O31 2.353(5) . ?
Gd O52 2.381(5) . ?
Gd O42 2.419(5) . ?
Gd O1 2.441(4) . ?
Gd O41 2.457(5) . ?
Gd O51 2.475(4) . ?
Gd C51 2.810(7) . ?
Gd C41 2.824(7) . ?
Gd Co 3.9979(9) . ?
Co O32 1.935(5) . ?
Co O22 1.952(5) . ?
Co O12 1.964(5) . ?
Co N1 2.070(5) . ?
O11 C11 1.229(7) . ?
O12 C11 1.247(8) . ?
O21 C21 1.248(8) . ?
O22 C21 1.249(7) . ?
O31 C31 1.228(8) . ?
O32 C31 1.262(8) . ?
O41 C41 1.227(8) . ?
O42 C41 1.256(9) . ?
O51 C51 1.269(8) . ?
O52 C51 1.258(8) . ?
N1 C61 1.316(8) . ?
N1 C69 1.360(8) . ?
N2 C71 1.28(2) . ?
N2 C74 1.49(2) . ?
C11 C12 1.514(10) . ?
C12 C13 1.467(13) . ?
C12 C14 1.500(12) . ?
C12 C15 1.544(13) . ?
C21 C22 1.522(9) . ?
C22 C25 1.475(12) . ?
C22 C23 1.488(14) . ?
C22 C24 1.508(13) . ?
C31 C32 1.500(10) . ?
C32 C33A 1.52(2) . ?
C32 C34 1.53(2) . ?
C32 C35 1.55(2) . ?
C32 C35A 1.56(2) . ?
C32 C33 1.59(2) . ?
C32 C34A 1.59(2) . ?
C41 C42 1.516(10) . ?
C42 C43A 1.51(2) . ?
C42 C45 1.54(2) . ?
C42 C45A 1.56(2) . ?
C42 C43 1.56(2) . ?
C42 C44 1.56(2) . ?
C42 C44A 1.57(2) . ?
C51 C52 1.502(10) . ?
C52 C55 1.511(15) . ?
C52 C53A 1.53(2) . ?
C52 C54A 1.54(2) . ?
C52 C55A 1.58(2) . ?
C52 C54 1.58(2) . ?
C52 C53 1.62(2) . ?
C61 C62 1.397(10) . ?
C62 C63 1.328(11) . ?
C63 C64 1.391(10) . ?
C64 C69 1.401(9) . ?
C64 C65 1.406(11) . ?
C65 C66 1.356(12) . ?
C66 C67 1.369(12) . ?
C67 C68 1.352(11) . ?
C68 C69 1.407(9) . ?
C71 C72 1.29(2) 2_656 ?
C72 C71 1.29(2) 2_656 ?
C72 C73 1.41(2) . ?
C73 C74 1.44(2) . ?
C74 C74 1.32(2) 2_656 ?
